data_2023561
loop_
_publ_author_name
'Alam, Md. Rashed'
'Lane, Robert'
'Khajkini, Mojib Pourashouri'
'Baranets, Sviatoslav'

_publ_section_title
;
 Eu5Ga2As6 and Ba5In2As6--x Sb x : new As-containing members of the
 Sr5Al2Sb6 structure type
;
_journal_coeditor_code YP3254
_journal_issue 10
_journal_name_full 'Acta Crystallographica Section C Structural Chemistry'
_journal_paper_doi 10.1107/S2053229626008302
_journal_volume 82
_journal_year 2026
_chemical_formula_moiety 'Eu3 Ga As3'
_chemical_formula_sum 'As3 Eu3 Ga'
_chemical_formula_weight 750.36
_space_group_crystal_system orthorhombic
_space_group_IT_number 64
_space_group_name_Hall '-C 2ac 2'
_space_group_name_H-M_alt 'C m c e'
_audit_creation_method
;
Olex2 1.5
(compiled 2024.02.16 svn.r378c4104 for OlexSys, GUI svn.r6928)
;
_cell_angle_alpha 90
_cell_angle_beta 90
_cell_angle_gamma 90
_cell_formula_units_Z 8
_cell_length_a 18.9798(6)
_cell_length_b 6.4415(2)
_cell_length_c 12.5646(4)
_cell_measurement_reflns_used 3486
_cell_measurement_temperature 100.00
_cell_measurement_theta_max 23.634
_cell_measurement_theta_min 2.558
_cell_volume 1536.13(8)
_computing_cell_refinement
;
SAINT (Bruker, 2019)
;
_computing_data_collection
;
APEX5 (Bruker, 2019)
;
_computing_data_reduction
;
SAINT (Bruker, 2019)
;
_computing_molecular_graphics
;
DIAMOND (Putz & Brandenburg, 2006)
;
_computing_publication_material
;
publCIF (Westrip, 2010) and
OLEX2 (Dolomanov <i>et al.</i>,  2009)
;
_computing_structure_refinement
;
SHELXL2018 (Sheldrick, 2015<i>b</i>)
;
_computing_structure_solution
;
SHELXT2018 (Sheldrick, 2015<i>a</i>)
;
_diffrn_ambient_temperature 100.00
_diffrn_measured_fraction_theta_full 0.999
_diffrn_measured_fraction_theta_max 0.999
_diffrn_measurement_device_type 'Bruker D8 VENTURE DUO with a PHOTON III C14 detector'
_diffrn_measurement_method '\f and \w scans'
_diffrn_radiation_type AgK\a
_diffrn_radiation_wavelength 0.56086
_diffrn_reflns_av_R_equivalents 0.0474
_diffrn_reflns_av_unetI/netI 0.0234
_diffrn_reflns_limit_h_max 26
_diffrn_reflns_limit_h_min -26
_diffrn_reflns_limit_k_max 9
_diffrn_reflns_limit_k_min -8
_diffrn_reflns_limit_l_max 17
_diffrn_reflns_limit_l_min -17
_diffrn_reflns_number 9745
_diffrn_reflns_theta_full 19.665
_diffrn_reflns_theta_max 23.633
_diffrn_reflns_theta_min 2.558
_diffrn_source_current 0.9
_diffrn_source_power 0.045
_diffrn_source_voltage 50.0
_exptl_absorpt_coefficient_mu 21.254
_exptl_absorpt_correction_T_max 0.2569
_exptl_absorpt_correction_T_min 0.1948
_exptl_absorpt_correction_type multi-scan
_exptl_absorpt_process_details
;
(SADABS; Bruker, 2016)
;
_exptl_crystal_colour 'metallic dark black'
_exptl_crystal_density_diffrn 6.489
_exptl_crystal_description plate
_exptl_crystal_F_000 2552
_exptl_crystal_size_max 0.08
_exptl_crystal_size_mid 0.06
_exptl_crystal_size_min 0.06
_refine_diff_density_max 0.955
_refine_diff_density_min -0.916
_refine_ls_extinction_coef 0.000063(7)
_refine_ls_extinction_expression Fc^*^=kFc[1+0.001xFc^2^\l^3^/sin(2\q)]^-1/4^
_refine_ls_extinction_method
;
SHELXL2018 (Sheldrick, 2015<i>b</i>)
;
_refine_ls_goodness_of_fit_ref 1.038
_refine_ls_hydrogen_treatment undef
_refine_ls_matrix_type full
_refine_ls_number_parameters 37
_refine_ls_number_reflns 1209
_refine_ls_number_restraints 0
_refine_ls_restrained_S_all 1.038
_refine_ls_R_factor_all 0.0190
_refine_ls_R_factor_gt 0.0160
_refine_ls_shift/su_max 0.001
_refine_ls_shift/su_mean 0.000
_refine_ls_structure_factor_coef Fsqd
_refine_ls_weighting_details 'w=1/[\s^2^(Fo^2^)+0.6673P] where P=(Fo^2^+2Fc^2^)/3'
_refine_ls_weighting_scheme calc
_refine_ls_wR_factor_gt 0.0291
_refine_ls_wR_factor_ref 0.0301
_reflns_number_gt 1105
_reflns_number_total 1209
_reflns_threshold_expression 'I > 2\s(I)'
_cod_data_source_file yp3254sup1.cif
_cod_data_source_block Eu3GaAs3
_cod_original_sg_symbol_Hall '-C 2bc 2'
_cod_original_formula_sum 'Eu3 Ga As3'
_cod_database_code 2023561
_shelx_space_group_comment
;
The symmetry employed for this shelxl refinement is uniquely defined
by the following loop, which should always be used as a source of
symmetry information in preference to the above space-group names.
They are only intended as comments.
;
_shelx_estimated_absorpt_t_min 0.281
_shelx_estimated_absorpt_t_max 0.362

loop_
_space_group_symop_operation_xyz
'x, y, z'
'-x, -y+1/2, z+1/2'
'-x, y+1/2, -z+1/2'
'x, -y, -z'
'x+1/2, y+1/2, z'
'-x+1/2, -y+1, z+1/2'
'-x+1/2, y+1, -z+1/2'
'x+1/2, -y+1/2, -z'
'-x, -y, -z'
'x, y-1/2, -z-1/2'
'x, -y-1/2, z-1/2'
'-x, y, z'
'-x+1/2, -y+1/2, -z'
'x+1/2, y, -z-1/2'
'x+1/2, -y, z-1/2'
'-x+1/2, y+1/2, z'

loop_
_atom_site_type_symbol
_atom_site_label
_atom_site_fract_x
_atom_site_fract_y
_atom_site_fract_z
_atom_site_U_iso_or_equiv
_atom_site_adp_type
_atom_site_calc_flag
_atom_site_occupancy
_atom_site_disorder_assembly
_atom_site_disorder_group
Eu Eu1 0.17596(2) 0.30608(3) 0.13027(2) 0.00516(5) Uani d 1 . .
Eu Eu2 0.000000 0.18417(4) 0.35273(2) 0.00494(6) Uani d 1 . .
Ga Ga1 0.08690(3) 0.000000 0.000000 0.00445(11) Uani d 1 . .
As As1 0.33947(2) 0.28899(6) 0.12230(3) 0.00500(8) Uani d 1 . .
As As2 0.000000 0.21048(9) 0.10566(4) 0.00487(10) Uani d 1 . .

loop_
_atom_site_aniso_label
_atom_site_aniso_U_11
_atom_site_aniso_U_22
_atom_site_aniso_U_33
_atom_site_aniso_U_12
_atom_site_aniso_U_13
_atom_site_aniso_U_23
Eu1 0.00517(8) 0.00528(10) 0.00502(8) -0.00002(6) -0.00051(6) -0.00024(6)
Eu2 0.00480(11) 0.00504(13) 0.00497(11) 0.000 0.000 -0.00013(9)
Ga1 0.0045(2) 0.0038(3) 0.0051(2) 0.000 0.000 0.00002(19)
As1 0.00434(16) 0.00566(18) 0.00500(15) -0.00023(13) 0.00066(13) 0.00042(13)
As2 0.0045(2) 0.0050(2) 0.0051(2) 0.000 0.000 -0.00066(18)

loop_
_atom_type_symbol
_atom_type_description
_atom_type_scat_dispersion_real
_atom_type_scat_dispersion_imag
_atom_type_scat_source
As As 0.2758 1.3314 'International Tables Vol C Tables 4.2.6.8 and 6.1.1.4'
Eu Eu -0.3977 2.4351 'International Tables Vol C Tables 4.2.6.8 and 6.1.1.4'
Ga Ga 0.3179 1.0589 'International Tables Vol C Tables 4.2.6.8 and 6.1.1.4'

loop_
_geom_angle_atom_site_label_1
_geom_angle_atom_site_label_2
_geom_angle_atom_site_label_3
_geom_angle_site_symmetry_1
_geom_angle_site_symmetry_3
_geom_angle
_geom_angle_publ_flag
Eu1 Eu1 Eu1 7_545 4_565 125.515(4) ?
Eu1 Eu1 Eu1 4_565 16_545 117.201(4) ?
Eu1 Eu1 Eu1 7_545 16_545 63.329(5) ?
Eu1 Eu1 Eu1 7_545 16 63.329(5) ?
Eu1 Eu1 Eu1 16 16_545 97.777(8) ?
Eu1 Eu1 Eu1 4_565 16 62.801(4) ?
Eu1 Eu1 Eu2 4_565 10_566 71.581(5) ?
Eu1 Eu1 Eu2 7_545 10_566 120.871(6) ?
Eu2 Eu1 Eu1 10_566 16 95.003(5) ?
Eu2 Eu1 Eu1 10_566 16_545 166.880(6) ?
Ga1 Eu1 Eu1 . 16_545 83.001(9) ?
Ga1 Eu1 Eu1 . 4_565 88.040(6) ?
Ga1 Eu1 Eu1 . 7_545 139.952(6) ?
Ga1 Eu1 Eu1 . 16 147.776(6) ?
Ga1 Eu1 Eu2 . 10_566 87.774(11) ?
Ga1 Eu1 As1 . 16 124.784(11) ?
Ga1 Eu1 As1 . . 120.668(13) ?
Ga1 Eu1 As1 . 13 46.190(9) ?
Ga1 Eu1 As1 . 16_545 45.279(8) ?
Ga1 Eu1 As1 . 7_545 117.149(10) ?
Ga1 Eu1 As2 . . 45.282(13) ?
As1 Eu1 Eu1 16 7_545 95.010(7) ?
As1 Eu1 Eu1 16_545 7_545 94.680(7) ?
As1 Eu1 Eu1 16_545 16_545 46.158(6) ?
As1 Eu1 Eu1 7_545 7_545 48.461(8) ?
As1 Eu1 Eu1 7_545 16 95.056(8) ?
As1 Eu1 Eu1 . 4_565 89.765(7) ?
As1 Eu1 Eu1 7_545 4_565 144.324(11) ?
As1 Eu1 Eu1 7_545 16_545 92.008(8) ?
As1 Eu1 Eu1 13 16 101.625(8) ?
As1 Eu1 Eu1 . 16 50.944(9) ?
As1 Eu1 Eu1 13 4_565 48.481(8) ?
As1 Eu1 Eu1 16 16 46.515(7) ?
As1 Eu1 Eu1 16_545 4_565 125.471(10) ?
As1 Eu1 Eu1 16_545 16 143.875(9) ?
As1 Eu1 Eu1 16 4_565 51.012(8) ?
As1 Eu1 Eu1 . 16_545 46.885(9) ?
As1 Eu1 Eu1 . 7_545 48.828(8) ?
As1 Eu1 Eu1 16 16_545 144.223(10) ?
As1 Eu1 Eu1 13 16_545 85.246(7) ?
As1 Eu1 Eu1 13 7_545 140.909(10) ?
As1 Eu1 Eu2 . 10_566 145.943(10) ?
As1 Eu1 Eu2 16 10_566 48.743(8) ?
As1 Eu1 Eu2 13 10_566 95.093(8) ?
As1 Eu1 Eu2 7_545 10_566 83.902(8) ?
As1 Eu1 Eu2 16_545 10_566 121.122(9) ?
As1 Eu1 As1 . 7_545 97.145(10) ?
As1 Eu1 As1 7_545 13 163.310(11) ?
As1 Eu1 As1 . 13 92.974(10) ?
As1 Eu1 As1 . 16 97.339(11) ?
As1 Eu1 As1 16 13 98.513(10) ?
As1 Eu1 As1 13 16_545 76.993(11) ?
As1 Eu1 As1 . 16_545 92.932(11) ?
As1 Eu1 As1 16 16_545 169.015(14) ?
As1 Eu1 As1 7_545 16_545 89.227(11) ?
As1 Eu1 As1 7_545 16 93.334(11) ?
As1 Eu1 As2 13 . 77.814(11) ?
As1 Eu1 As2 . . 165.679(13) ?
As1 Eu1 As2 16 . 94.883(12) ?
As1 Eu1 As2 16_545 . 74.441(12) ?
As1 Eu1 As2 7_545 . 89.548(11) ?
As2 Eu1 Eu1 . 16_545 120.523(10) ?
As2 Eu1 Eu1 . 16 141.264(11) ?
As2 Eu1 Eu1 . 7_545 137.293(11) ?
As2 Eu1 Eu1 . 4_565 92.148(9) ?
As2 Eu1 Eu2 . 10_566 47.212(10) ?
Eu1 Eu2 Eu1 3_545 10_556 107.586(9) ?
Eu2 Eu2 Eu1 10_566 10_556 119.436(5) ?
Eu2 Eu2 Eu1 10_566 3_545 119.436(5) ?
Eu2 Eu2 Eu1 10_556 3_545 64.731(4) ?
Eu2 Eu2 Eu1 10_556 10_556 64.731(3) ?
Eu2 Eu2 Eu2 10_556 10_566 102.576(11) ?
Ga1 Eu2 Eu1 10_566 10_556 85.902(9) ?
Ga1 Eu2 Eu1 2 10_556 139.334(10) ?
Ga1 Eu2 Eu1 10_566 3_545 139.334(10) ?
Ga1 Eu2 Eu1 2 3_545 85.902(9) ?
Ga1 Eu2 Eu2 10_566 10_566 82.290(4) ?
Ga1 Eu2 Eu2 2 10_566 82.290(4) ?
Ga1 Eu2 Eu2 2 10_556 148.863(10) ?
Ga1 Eu2 Eu2 10_566 10_556 148.863(10) ?
Ga1 Eu2 Ga1 10_566 2 61.903(19) ?
Ga1 Eu2 As2 10_566 10_566 44.359(9) ?
Ga1 Eu2 As2 2 2 45.828(9) ?
Ga1 Eu2 As2 10_566 2 45.828(9) ?
Ga1 Eu2 As2 2 10_566 44.359(9) ?
As1 Eu2 Eu1 14_456 3_545 48.524(8) ?
As1 Eu2 Eu1 14_456 10_556 154.869(11) ?
As1 Eu2 Eu1 7_545 3_545 154.869(11) ?
As1 Eu2 Eu1 7_545 10_556 48.524(8) ?
As1 Eu2 Eu2 14_456 10_556 103.330(8) ?
As1 Eu2 Eu2 7_545 10_556 103.330(8) ?
As1 Eu2 Eu2 14_456 10_566 83.949(8) ?
As1 Eu2 Eu2 7_545 10_566 83.949(8) ?
As1 Eu2 Ga1 7_545 10_566 46.058(12) ?
As1 Eu2 Ga1 14_456 2 46.058(12) ?
As1 Eu2 Ga1 14_456 10_566 107.776(14) ?
As1 Eu2 Ga1 7_545 2 107.776(14) ?
As1 Eu2 As1 7_545 14_456 152.534(17) ?
As1 Eu2 As2 14_456 2 81.790(8) ?
As1 Eu2 As2 7_545 10_566 76.819(9) ?
As1 Eu2 As2 14_456 10_566 76.819(9) ?
As1 Eu2 As2 7_545 2 81.790(8) ?
As2 Eu2 Eu1 2 3_545 94.152(8) ?
As2 Eu2 Eu1 10_566 10_556 125.009(5) ?
As2 Eu2 Eu1 2 10_556 94.152(8) ?
As2 Eu2 Eu1 10_556 10_556 53.935(4) ?
As2 Eu2 Eu1 . 10_556 94.797(8) ?
As2 Eu2 Eu1 10_556 3_545 53.935(4) ?
As2 Eu2 Eu1 10_566 3_545 125.009(5) ?
As2 Eu2 Eu1 . 3_545 94.797(8) ?
As2 Eu2 Eu2 10_556 10_556 48.436(9) ?
As2 Eu2 Eu2 . 10_556 54.413(13) ?
As2 Eu2 Eu2 10_566 10_566 47.480(9) ?
As2 Eu2 Eu2 2 10_556 140.766(13) ?
As2 Eu2 Eu2 2 10_566 116.657(12) ?
As2 Eu2 Eu2 10_566 10_556 150.056(12) ?
As2 Eu2 Eu2 10_556 10_566 151.013(13) ?
As2 Eu2 Eu2 . 10_566 48.164(12) ?
As2 Eu2 Ga1 . 10_566 122.793(11) ?
As2 Eu2 Ga1 10_556 10_566 121.860(10) ?
As2 Eu2 Ga1 10_556 2 121.860(10) ?
As2 Eu2 Ga1 . 2 122.793(11) ?
As2 Eu2 As1 10_556 7_545 101.262(9) ?
As2 Eu2 As1 10_556 14_456 101.262(9) ?
As2 Eu2 As1 . 14_456 95.058(8) ?
As2 Eu2 As1 . 7_545 95.058(8) ?
As2 Eu2 As2 2 10_566 69.178(16) ?
As2 Eu2 As2 10_556 2 92.330(15) ?
As2 Eu2 As2 10_556 . 102.849(16) ?
As2 Eu2 As2 . 2 164.821(10) ?
As2 Eu2 As2 10_556 10_566 161.508(19) ?
As2 Eu2 As2 . 10_566 95.643(16) ?
Eu1 Ga1 Eu1 4 . 113.18(2) ?
Eu1 Ga1 Eu2 . 2_554 100.568(6) ?
Eu1 Ga1 Eu2 . 10_556 112.519(6) ?
Eu1 Ga1 Eu2 4 2_554 112.518(6) ?
Eu1 Ga1 Eu2 4 10_556 100.568(6) ?
Eu2 Ga1 Eu2 10_556 2_554 118.096(19) ?
As1 Ga1 Eu1 16_545 4 70.633(14) ?
As1 Ga1 Eu1 13 . 70.632(14) ?
As1 Ga1 Eu1 13 4 73.237(14) ?
As1 Ga1 Eu1 16_545 . 73.237(14) ?
As1 Ga1 Eu2 13 2_554 65.480(9) ?
As1 Ga1 Eu2 13 10_556 173.804(15) ?
As1 Ga1 Eu2 16_545 2_554 173.804(15) ?
As1 Ga1 Eu2 16_545 10_556 65.480(9) ?
As1 Ga1 As1 16_545 13 111.47(3) ?
As1 Ga1 As2 16_545 . 109.740(14) ?
As1 Ga1 As2 16_545 9 113.638(15) ?
As1 Ga1 As2 13 9 109.740(14) ?
As1 Ga1 As2 13 . 113.638(15) ?
As2 Ga1 Eu1 . 4 171.54(2) ?
As2 Ga1 Eu1 9 . 171.54(2) ?
As2 Ga1 Eu1 . . 74.533(9) ?
As2 Ga1 Eu1 9 4 74.532(9) ?
As2 Ga1 Eu2 . 10_556 72.543(16) ?
As2 Ga1 Eu2 . 2_554 67.987(15) ?
As2 Ga1 Eu2 9 2_554 72.544(16) ?
As2 Ga1 Eu2 9 10_556 67.987(15) ?
As2 Ga1 As2 . 9 98.01(3) ?
Eu1 As1 Eu1 . 16 82.899(10) ?
Eu1 As1 Eu1 7_545 13 166.211(14) ?
Eu1 As1 Eu1 . 7_545 82.712(10) ?
Eu1 As1 Eu1 . 13 87.027(10) ?
Eu1 As1 Eu1 . 16_545 86.602(10) ?
Eu1 As1 Eu1 16_545 13 80.508(10) ?
Eu1 As1 Eu1 7_545 16_545 89.680(10) ?
Eu1 As1 Eu1 7_545 16 85.811(10) ?
Eu1 As1 Eu1 16_545 16 169.017(14) ?
Eu1 As1 Eu1 13 16 102.081(11) ?
Eu1 As1 Eu2 7_545 14_556 89.943(11) ?
Eu1 As1 Eu2 . 14_556 167.085(15) ?
Eu1 As1 Eu2 16_545 14_556 82.733(11) ?
Eu2 As1 Eu1 14_556 13 98.326(11) ?
Eu2 As1 Eu1 14_556 16 107.238(12) ?
Ga1 As1 Eu1 13 16 61.484(11) ?
Ga1 As1 Eu1 13 . 124.259(18) ?
Ga1 As1 Eu1 13 16_545 128.125(15) ?
Ga1 As1 Eu1 13 7_545 130.494(15) ?
Ga1 As1 Eu1 13 13 63.177(10) ?
Ga1 As1 Eu2 13 14_556 68.461(15) ?
Eu1 As2 Eu1 12 . 156.682(19) ?
Eu1 As2 Eu2 12 10_556 99.478(10) ?
Eu1 As2 Eu2 . 10_556 99.478(10) ?
Eu2 As2 Eu1 10_566 12 78.853(10) ?
Eu2 As2 Eu1 2_554 . 92.921(9) ?
Eu2 As2 Eu1 . . 85.372(9) ?
Eu2 As2 Eu1 . 12 85.371(9) ?
Eu2 As2 Eu1 10_566 . 78.853(10) ?
Eu2 As2 Eu1 2_554 12 92.922(9) ?
Eu2 As2 Eu2 10_566 2_554 87.670(15) ?
Eu2 As2 Eu2 10_566 10_556 161.508(19) ?
Eu2 As2 Eu2 10_566 . 83.401(14) ?
Eu2 As2 Eu2 2_554 10_556 110.822(16) ?
Eu2 As2 Eu2 . 10_556 78.107(13) ?
Eu2 As2 Eu2 . 2_554 171.07(2) ?
Ga1 As2 Eu1 . . 60.185(11) ?
Ga1 As2 Eu1 . 12 141.98(2) ?
Ga1 As2 Eu1 9 12 60.185(11) ?
Ga1 As2 Eu1 9 . 141.98(2) ?
Ga1 As2 Eu2 9 10_566 128.368(16) ?
Ga1 As2 Eu2 . 2_554 66.185(12) ?
Ga1 As2 Eu2 9 . 119.859(16) ?
Ga1 As2 Eu2 9 10_556 63.097(13) ?
Ga1 As2 Eu2 . . 119.859(16) ?
Ga1 As2 Eu2 . 10_556 63.097(13) ?
Ga1 As2 Eu2 9 2_554 66.185(12) ?
Ga1 As2 Eu2 . 10_566 128.368(16) ?
Ga1 As2 Ga1 9 . 81.99(3) ?

loop_
_geom_bond_atom_site_label_1
_geom_bond_atom_site_label_2
_geom_bond_site_symmetry_2
_geom_bond_distance
_geom_bond_publ_flag
Eu1 Eu1 7_545 4.1174(4) ?
Eu1 Eu1 16_545 4.2748(3) ?
Eu1 Eu1 4_565 4.1179(4) ?
Eu1 Eu1 16 4.2747(3) ?
Eu1 Eu2 10_566 4.1388(3) ?
Eu1 Ga1 . 3.0698(4) ?
Eu1 As1 16 3.1260(4) ?
Eu1 As1 13 3.2452(4) ?
Eu1 As1 16_545 3.3451(4) ?
Eu1 As1 . 3.1069(4) ?
Eu1 As1 7_545 3.1246(4) ?
Eu1 As2 . 3.4100(2) ?
Eu2 Eu2 10_556 4.1276(3) ?
Eu2 Eu2 10_566 4.1276(3) ?
Eu2 Ga1 2 3.2067(4) ?
Eu2 Ga1 10_566 3.2067(4) ?
Eu2 As1 14_456 3.1366(4) ?
Eu2 As1 7_545 3.1366(4) ?
Eu2 As2 10_566 3.4303(6) ?
Eu2 As2 2 3.2497(6) ?
Eu2 As2 . 3.1089(6) ?
Eu2 As2 10_556 3.0957(6) ?
Ga1 As1 16_545 2.4823(5) ?
Ga1 As1 13 2.4823(5) ?
Ga1 As2 . 2.5141(6) ?
Ga1 As2 9 2.5141(6) ?

_cod_database_fobs_code 2023561
